data_2102626
loop_
_publ_author_name
'Demartin, Francesco'
'Filippini, Giuseppe'
'Gavezzotti, Angelo'
'Rizzato, Silvia'

_publ_section_title
;
 X-ray diffraction and packing analysis on vintage crystals: Wilhelm
 Koerner's nitrobenzene derivatives from the School of Agricultural
 Sciences in Milano
;
_journal_issue 5
_journal_name_full 'Acta Crystallographica Section B'
_journal_page_first 609
_journal_page_last 620
_journal_paper_doi 10.1107/S0108768104014466
_journal_volume 60
_journal_year 2004
_chemical_formula_sum 'C9 H9 N3 O5'
_chemical_formula_weight 239.19
_chemical_name_systematic
;
 ?
;
_space_group_IT_number 14
_symmetry_cell_setting monoclinic
_symmetry_space_group_name_Hall '-P 2ybc'
_symmetry_space_group_name_H-M 'P 1 21/c 1'
_atom_sites_solution_hydrogens geom
_atom_sites_solution_primary direct
_atom_sites_solution_secondary difmap
_cell_angle_alpha 90
_cell_angle_beta 98.74(2)
_cell_angle_gamma 90
_cell_formula_units_Z 4
_cell_length_a 9.686(2)
_cell_length_b 11.368(2)
_cell_length_c 9.976(2)
_cell_measurement_reflns_used 1024
_cell_measurement_temperature 293(2)
_cell_measurement_theta_max 25
_cell_measurement_theta_min 2
_cell_volume 1085.7(4)
_computing_molecular_graphics 'SCHAKAL (Keller, 1993)'
_computing_structure_refinement 'SHELXL-97 (Sheldrick, 1997)'
_computing_structure_solution 'SIR2000 (Burla et al., 2001)'
_diffrn_ambient_temperature 293(2)
_diffrn_measured_fraction_theta_full 0.998
_diffrn_measured_fraction_theta_max 0.998
_diffrn_measurement_device SMART
_diffrn_measurement_method omega-scan
_diffrn_radiation_monochromator graphite
_diffrn_radiation_type MoK\a
_diffrn_radiation_wavelength 0.71073
_diffrn_reflns_av_R_equivalents 0.0268
_diffrn_reflns_limit_h_max 11
_diffrn_reflns_limit_h_min -11
_diffrn_reflns_limit_k_max 13
_diffrn_reflns_limit_k_min -13
_diffrn_reflns_limit_l_max 11
_diffrn_reflns_limit_l_min -11
_diffrn_reflns_number 8680
_diffrn_reflns_theta_full 25
_diffrn_reflns_theta_max 25
_diffrn_reflns_theta_min 2
_diffrn_standards_decay_% 0
_exptl_absorpt_coefficient_mu 0.122
_exptl_absorpt_correction_T_max 1
_exptl_absorpt_correction_T_min 0.79
_exptl_absorpt_correction_type sadabs
_exptl_crystal_colour 'bright yellow'
_exptl_crystal_density_diffrn 1.463
_exptl_crystal_density_method 'not measured'
_exptl_crystal_description column
_exptl_crystal_F_000 496
_exptl_crystal_size_max 0.4
_exptl_crystal_size_mid 0.26
_exptl_crystal_size_min 0.26
_refine_diff_density_max 0.298
_refine_diff_density_min -0.272
_refine_ls_extinction_method none
_refine_ls_goodness_of_fit_all 1.057
_refine_ls_hydrogen_treatment mixed
_refine_ls_matrix_type full
_refine_ls_number_parameters 154
_refine_ls_number_reflns 1917
_refine_ls_number_restraints 0
_refine_ls_restrained_S_all 1.057
_refine_ls_R_factor_all 0.0597
_refine_ls_R_factor_obs 0.0511
_refine_ls_shift/su_max 0.001
_refine_ls_shift/su_mean 0
_refine_ls_structure_factor_coef Fsqd
_refine_ls_weighting_details 'calc w=1/[\s^2^(Fo^2^)+(0.0920P)^2^+0.5057P] where P=(Fo^2^+2Fc^2^)/3'
_refine_ls_weighting_scheme calc
_refine_ls_wR_factor_all 0.1651
_refine_ls_wR_factor_obs 0.1519
_reflns_number_total 1917
_reflns_threshold_expression >2sigma(I)
_cod_data_source_file na5014.cif
_cod_data_source_block K6
_cod_depositor_comments
;
The following automatic conversions were performed:
'_symmetry_cell_setting' value 'Monoclinic' changed to 'monoclinic'
according to '/home/saulius/struct/CIF-dictionaries/cif_core.dic'
dictionary named 'cif_core.dic' version 2.4.1 from 2010-06-29.

Automatic conversion script
Id: cif_fix_enum 1527 2010-12-29 10:47:43Z saulius 

The following automatic conversions were performed:

'_symmetry_cell_setting' value 'Monoclinic' changed to 'monoclinic'
according to /home/saulius/struct/CIF-dictionaries/cif_core.dic
dictionary named 'cif_core.dic' version 2.4.1 from 2010-06-29.

Automatic conversion script
Id: cif_fix_values 1715 2011-07-08 13:25:40Z adriana 
;
_cod_original_sg_symbol_H-M 'P 21/c'
_cod_database_code 2102626

loop_
_symmetry_equiv_pos_as_xyz
'x, y, z'
'-x, y+1/2, -z+1/2'
'-x, -y, -z'
'x, -y-1/2, z-1/2'

loop_
_atom_site_label
_atom_site_fract_x
_atom_site_fract_y
_atom_site_fract_z
_atom_site_U_iso_or_equiv
_atom_site_adp_type
_atom_site_calc_flag
_atom_site_refinement_flags
_atom_site_occupancy
_atom_site_type_symbol
C1 0.7689(2) 0.12669(19) 0.0674(2) 0.0467(5) Uani d . 1 C
C2 0.7933(2) 0.00603(19) 0.06609(19) 0.0418(5) Uani d . 1 C
C3 0.7191(2) -0.07198(19) -0.02665(19) 0.0416(5) Uani d . 1 C
C4 0.6158(2) -0.0250(2) -0.1244(2) 0.0511(6) Uani d . 1 C
H4 0.5654 -0.0745 -0.1881 0.061 Uiso calc R 1 H
C5 0.5877(2) 0.0930(2) -0.1278(2) 0.0527(6) Uani d . 1 C
H5 0.5195 0.124 -0.1942 0.063 Uiso calc R 1 H
C6 0.6614(2) 0.16557(19) -0.0318(2) 0.0484(5) Uani d . 1 C
C1M 0.8600(3) 0.2112(2) 0.1574(3) 0.0689(7) Uani d . 1 C
H1M1 0.8243 0.2896 0.1422 0.103 Uiso calc R 1 H
H1M2 0.9536 0.2077 0.1369 0.103 Uiso calc R 1 H
H1M3 0.8602 0.1901 0.2507 0.103 Uiso calc R 1 H
N1N 0.91218(19) -0.04037(18) 0.16319(19) 0.0528(5) Uani d . 1 N
O11N 0.9153(2) -0.0159(2) 0.28279(18) 0.0773(6) Uani d . 1 O
O12N 0.99971(17) -0.09790(18) 0.1172(2) 0.0695(6) Uani d . 1 O
N2N 0.6201(2) 0.29050(19) -0.0361(2) 0.0636(6) Uani d . 1 N
O21N 0.6114(3) 0.3423(2) -0.1422(2) 0.0975(8) Uani d . 1 O
O22N 0.5892(3) 0.3343(2) 0.0650(3) 0.1137(10) Uani d . 1 O
N1A 0.7439(2) -0.19381(16) -0.02853(17) 0.0494(5) Uani d . 1 N
H1A 0.7564 -0.2247 -0.1045 0.059 Uiso calc R 1 H
C1A 0.7499(2) -0.26651(19) 0.0804(2) 0.0484(5) Uani d . 1 C
O1A 0.73809(18) -0.22804(14) 0.19282(15) 0.0570(5) Uani d . 1 O
C2A 0.7702(3) -0.3941(2) 0.0523(3) 0.0703(7) Uani d . 1 C
H2A1 0.7772 -0.4045 -0.0419 0.106 Uiso calc R 1 H
H2A2 0.6921 -0.4383 0.0742 0.106 Uiso calc R 1 H
H2A3 0.8544 -0.4215 0.1067 0.106 Uiso calc R 1 H

loop_
_atom_site_aniso_label
_atom_site_aniso_U_11
_atom_site_aniso_U_22
_atom_site_aniso_U_33
_atom_site_aniso_U_12
_atom_site_aniso_U_13
_atom_site_aniso_U_23
C1 0.0435(11) 0.0536(13) 0.0432(11) -0.0071(9) 0.0072(9) -0.0016(9)
C2 0.0370(10) 0.0525(12) 0.0348(10) -0.0014(8) 0.0023(8) 0.0045(8)
C3 0.0434(10) 0.0505(12) 0.0314(10) -0.0027(8) 0.0069(8) 0.0005(8)
C4 0.0518(12) 0.0625(14) 0.0363(11) -0.0045(10) -0.0024(9) -0.0015(9)
C5 0.0481(12) 0.0650(14) 0.0426(12) 0.0043(10) -0.0010(9) 0.0093(10)
C6 0.0473(11) 0.0506(12) 0.0483(12) 0.0031(9) 0.0103(9) 0.0060(9)
C1M 0.0700(16) 0.0615(15) 0.0714(17) -0.0159(12) -0.0011(13) -0.0103(12)
N1N 0.0440(10) 0.0649(12) 0.0462(11) -0.0072(9) -0.0033(8) 0.0109(9)
O11N 0.0779(13) 0.1006(15) 0.0452(10) -0.0102(10) -0.0167(8) 0.0018(9)
O12N 0.0478(9) 0.0823(13) 0.0785(12) 0.0145(9) 0.0096(9) 0.0246(10)
N2N 0.0668(13) 0.0568(12) 0.0670(14) 0.0056(10) 0.0096(10) 0.0079(10)
O21N 0.1194(19) 0.0785(14) 0.0916(16) 0.0231(13) 0.0066(14) 0.0291(12)
O22N 0.170(3) 0.0785(15) 0.1025(18) 0.0360(16) 0.0511(18) -0.0035(13)
N1A 0.0630(11) 0.0499(11) 0.0359(9) -0.0015(8) 0.0089(8) -0.0030(7)
C1A 0.0492(12) 0.0506(12) 0.0452(12) -0.0001(9) 0.0061(9) 0.0026(9)
O1A 0.0762(11) 0.0573(10) 0.0385(8) -0.0001(8) 0.0120(7) 0.0052(7)
C2A 0.0875(19) 0.0526(15) 0.0708(17) 0.0067(13) 0.0116(14) 0.0007(12)

loop_
_atom_type_symbol
_atom_type_description
_atom_type_scat_dispersion_real
_atom_type_scat_dispersion_imag
_atom_type_scat_source
C C 0.0033 0.0016 'International Tables Vol C Tables 4.2.6.8 and 6.1.1.4'
H H 0 0 'International Tables Vol C Tables 4.2.6.8 and 6.1.1.4'
N N 0.0061 0.0033 'International Tables Vol C Tables 4.2.6.8 and 6.1.1.4'
O O 0.0106 0.006 'International Tables Vol C Tables 4.2.6.8 and 6.1.1.4'

loop_
_geom_angle_atom_site_label_1
_geom_angle_atom_site_label_2
_geom_angle_atom_site_label_3
_geom_angle
C2 C1 C6 114.52(18)
C2 C1 C1M 123.3(2)
C6 C1 C1M 121.8(2)
C1 C2 C3 124.02(18)
C1 C2 N1N 117.40(18)
C3 C2 N1N 118.43(19)
C4 C3 C2 117.5(2)
C4 C3 N1A 118.32(18)
C2 C3 N1A 124.13(18)
C5 C4 C3 120.8(2)
C4 C5 C6 119.3(2)
C5 C6 C1 123.8(2)
C5 C6 N2N 116.6(2)
C1 C6 N2N 119.7(2)
O12N N1N O11N 125.2(2)
O12N N1N C2 117.48(18)
O11N N1N C2 117.3(2)
O22N N2N O21N 122.8(2)
O22N N2N C6 118.4(2)
O21N N2N C6 118.6(2)
C1A N1A C3 125.05(17)
O1A C1A N1A 121.1(2)
O1A C1A C2A 123.4(2)
N1A C1A C2A 115.5(2)

loop_
_geom_bond_atom_site_label_1
_geom_bond_atom_site_label_2
_geom_bond_distance
C1 C2 1.392(3)
C1 C6 1.395(3)
C1 C1M 1.506(3)
C2 C3 1.399(3)
C2 N1N 1.484(3)
C3 C4 1.392(3)
C3 N1A 1.406(3)
C4 C5 1.369(3)
C5 C6 1.378(3)
C6 N2N 1.474(3)
N1N O12N 1.215(3)
N1N O11N 1.221(3)
N2N O22N 1.202(3)
N2N O21N 1.204(3)
N1A C1A 1.360(3)
C1A O1A 1.225(3)
C1A C2A 1.496(3)

loop_
_cod_related_entry_id
_cod_related_entry_database
_cod_related_entry_code
1 ChemSpider 2627451
